data_7703009
loop_
_publ_author_name
'Jiang, Jianhua'
'Zhu, Bei'
'Zhu, Tianyu'
'Yang, Haoming'
'Jin, Yong'
'L\"u, Minfeng'

_publ_section_title
;
 Open-framework ammonium transition metal fluorophosphates with a Kagom\'e
 lattice network: synthesis, structure and magnetic properties.
;
_journal_issue 3
_journal_name_full 'Dalton transactions (Cambridge, England : 2003)'
_journal_page_first 841
_journal_page_last 849
_journal_paper_doi 10.1039/c9dt03370j
_journal_volume 49
_journal_year 2020
_chemical_formula_sum 'F6 H4 Mn3 N O8 P3'
_chemical_formula_weight 517.8
_space_group_IT_number 15
_space_group_name_Hall '-C 2yc'
_space_group_name_H-M_alt 'C 1 2/c 1'
_symmetry_cell_setting monoclinic
_symmetry_Int_Tables_number 15
_symmetry_space_group_name_Hall '-C 2yc'
_symmetry_space_group_name_H-M 'C 1 2/c 1'
_audit_update_record
;
2019-08-18 deposited with the CCDC.	2019-12-16 downloaded from the CCDC.
;
_cell_angle_alpha 90
_cell_angle_beta 103.589(4)
_cell_angle_gamma 90
_cell_formula_units_Z 4
_cell_length_a 20.3151(6)
_cell_length_b 7.6382(2)
_cell_length_c 7.8312(2)
_cell_measurement_reflns_used 700
_cell_measurement_temperature 293
_cell_measurement_theta_max 30.72
_cell_measurement_theta_min 2.857
_cell_volume 1181.16(6)
_diffrn_ambient_temperature 293
_diffrn_measured_fraction_theta_full 0.98
_diffrn_measured_fraction_theta_max 0.89
_diffrn_measurement_device CCD
_diffrn_measurement_device_type 'Bruker Smart APEX II'
_diffrn_radiation_monochromator graphite
_diffrn_radiation_probe x-ray
_diffrn_radiation_source 'X-ray tube'
_diffrn_radiation_type 'Mo K\a'
_diffrn_radiation_wavelength 0.71073
_diffrn_reflns_av_R_equivalents 0.0825
_diffrn_reflns_av_unetI/netI 0.0875
_diffrn_reflns_limit_h_max 28
_diffrn_reflns_limit_h_min -31
_diffrn_reflns_limit_k_max 10
_diffrn_reflns_limit_k_min -11
_diffrn_reflns_limit_l_max 10
_diffrn_reflns_limit_l_min -10
_diffrn_reflns_number 9962
_diffrn_reflns_theta_full 30.28
_diffrn_reflns_theta_max 33.77
_diffrn_reflns_theta_min 2.86
_exptl_absorpt_coefficient_mu 3.685
_exptl_absorpt_correction_T_max 0.7457
_exptl_absorpt_correction_T_min 0.6734
_exptl_absorpt_correction_type multi-scan
_exptl_absorpt_process_details Bruker
_exptl_crystal_colour white
_exptl_crystal_density_diffrn 2.9116
_exptl_crystal_description transparent
_exptl_crystal_F_000 996
_exptl_crystal_size_max 0.027
_exptl_crystal_size_mid 0.012
_exptl_crystal_size_min 0.010
_refine_diff_density_max 0.89
_refine_diff_density_min -0.72
_refine_ls_extinction_method none
_refine_ls_goodness_of_fit_gt 1.24
_refine_ls_goodness_of_fit_ref 1.08
_refine_ls_hydrogen_treatment constr
_refine_ls_number_constraints 8
_refine_ls_number_parameters 98
_refine_ls_number_reflns 2114
_refine_ls_number_restraints 0
_refine_ls_R_factor_all 0.0963
_refine_ls_R_factor_gt 0.0396
_refine_ls_shift/su_max 0.0200
_refine_ls_shift/su_mean 0.0046
_refine_ls_structure_factor_coef F
_refine_ls_weighting_details w=1/(\s^2^(F)+0.0001F^2^)
_refine_ls_weighting_scheme sigma
_refine_ls_wR_factor_gt 0.0329
_refine_ls_wR_factor_ref 0.0389
_reflns_number_gt 1176
_reflns_number_total 2114
_reflns_threshold_expression I>3\s(I)
_cod_data_source_file c9dt03370j2.cif
_cod_data_source_block (NH4)Mn3(PO3F)2(PO2F2)2F2
_cod_depositor_comments
;
The following automatic conversions were performed:

data item '_diffrn_radiation_probe' value 'X-ray' was changed to
'x-ray' in accordance with the
/home/data/users/saulius/crontab/automatic-downloads/rss-feeds/RSC/lib/dictionaries/cif_core.dic
dictionary named 'cif_core.dic' version 2.4.2 last updated on
2011-04-26.

Automatic conversion script
Id: cif_fix_values 7556 2019-12-06 15:28:31Z antanas 

 Adding full bibliography for 7703009--7703010.cif.
;
_cod_original_formula_sum 'F6 H4 Mn3 N1 O8 P3'
_cod_database_code 7703009

loop_
_space_group_symop_id
_space_group_symop_operation_xyz
1 x,y,z
2 -x,y,-z+1/2
3 -x,-y,-z
4 x,-y,z+1/2
5 x+1/2,y+1/2,z
6 -x+1/2,y+1/2,-z+1/2
7 -x+1/2,-y+1/2,-z
8 x+1/2,-y+1/2,z+1/2

loop_
_atom_site_label
_atom_site_type_symbol
_atom_site_fract_x
_atom_site_fract_y
_atom_site_fract_z
_atom_site_adp_type
_atom_site_U_iso_or_equiv
_atom_site_site_symmetry_multiplicity
_atom_site_occupancy
_atom_site_calc_flag
Mn1 Mn 0.25 0.25 0 Uani 0.0124(2) 4 1 d
Mn2 Mn 0.34124(3) 0.47185(7) -0.29419(7) Uani 0.01265(16) 8 1 d
P1 P 0.5 0.62673(17) -0.25 Uani 0.0152(4) 4 1 d
P2 P 0.32642(4) 0.14076(12) 0.42129(12) Uani 0.0109(3) 8 1 d
F1 F 0.33837(10) 0.3727(3) -0.0461(2) Uani 0.0172(7) 8 1 d
F2 F 0.38564(11) 0.0197(3) 0.3944(3) Uani 0.0279(8) 8 1 d
F3 F 0.53075(13) 0.7591(3) -0.0985(3) Uani 0.0410(10) 8 1 d
O1 O 0.44436(12) 0.5248(4) -0.2049(3) Uani 0.0251(9) 8 1 d
O2 O 0.35596(13) 0.2337(3) 0.5900(3) Uani 0.0190(8) 8 1 d
O3 O 0.31024(12) 0.2599(3) 0.2630(3) Uani 0.0167(8) 8 1 d
O4 O 0.23172(12) 0.5192(3) 0.0735(3) Uani 0.0177(8) 8 1 d
N1 N 0 0.3480(6) 0.25 Uani 0.0308(18) 4 1 d
H1 H 0.012553 0.420423 0.337155 Uiso 0.034 8 1 d
H2 H 0.031072 0.2764 0.23212 Uiso 0.034 8 1 d

loop_
_atom_site_aniso_label
_atom_site_aniso_type_symbol
_atom_site_aniso_U_11
_atom_site_aniso_U_22
_atom_site_aniso_U_33
_atom_site_aniso_U_12
_atom_site_aniso_U_13
_atom_site_aniso_U_23
Mn1 Mn 0.0134(4) 0.0117(4) 0.0114(4) -0.0024(3) 0.0015(3) -0.0014(3)
Mn2 Mn 0.0120(3) 0.0128(3) 0.0128(3) 0.0008(2) 0.0020(2) 0.0002(2)
P1 P 0.0129(6) 0.0138(6) 0.0182(7) 0 0.0024(5) 0
P2 P 0.0097(4) 0.0106(4) 0.0113(5) -0.0003(3) 0.0001(3) 0.0007(4)
F1 F 0.0187(11) 0.0218(11) 0.0121(11) -0.0052(9) 0.0054(9) -0.0001(9)
F2 F 0.0217(12) 0.0281(13) 0.0340(14) 0.0085(10) 0.0070(10) -0.0032(11)
F3 F 0.0521(17) 0.0331(15) 0.0359(15) 0.0009(13) 0.0067(13) -0.0101(12)
O1 O 0.0120(13) 0.0337(16) 0.0284(16) -0.0038(12) 0.0022(11) 0.0071(13)
O2 O 0.0248(14) 0.0155(13) 0.0136(13) 0.0019(11) -0.0018(11) -0.0025(10)
O3 O 0.0223(14) 0.0151(12) 0.0105(13) -0.0039(11) -0.0007(10) 0.0048(10)
O4 O 0.0151(13) 0.0128(12) 0.0234(14) 0.0037(10) 0.0010(11) -0.0053(11)
N1 N 0.031(3) 0.028(3) 0.034(3) 0 0.011(2) 0

loop_
_atom_type_symbol
_atom_type_scat_dispersion_real
_atom_type_scat_dispersion_imag
_atom_type_scat_source
F 0.0171 0.0103 'International Tables Vol C tables 4.2.6.8 and 6.1.1.1'
H 0.0000 0.0000 'International Tables Vol C tables 4.2.6.8 and 6.1.1.1'
Mn 0.3368 0.7283 'International Tables Vol C tables 4.2.6.8 and 6.1.1.1'
N 0.0061 0.0033 'International Tables Vol C tables 4.2.6.8 and 6.1.1.1'
O 0.0106 0.0060 'International Tables Vol C tables 4.2.6.8 and 6.1.1.1'
P 0.1023 0.0942 'International Tables Vol C tables 4.2.6.8 and 6.1.1.1'

loop_
_geom_angle_atom_site_label_1
_geom_angle_atom_site_label_2
_geom_angle_atom_site_label_3
_geom_angle_site_symmetry_1
_geom_angle_site_symmetry_3
_geom_angle
F1 Mn1 F1 . 7_555 180.0(5)
F1 Mn1 O3 . . 80.39(8)
F1 Mn1 O3 . 7_555 99.61(8)
F1 Mn1 O4 . . 80.40(9)
F1 Mn1 O4 . 7_555 99.60(9)
F1 Mn1 O3 7_555 . 99.61(8)
F1 Mn1 O3 7_555 7_555 80.39(8)
F1 Mn1 O4 7_555 . 99.60(9)
F1 Mn1 O4 7_555 7_555 80.40(9)
O3 Mn1 O3 . 7_555 180.0(5)
O3 Mn1 O4 . . 78.91(9)
O3 Mn1 O4 . 7_555 101.09(9)
O3 Mn1 O4 7_555 . 101.09(9)
O3 Mn1 O4 7_555 7_555 78.91(9)
O4 Mn1 O4 . 7_555 180.0(5)
F1 Mn2 F1 . 4_564 169.51(8)
F1 Mn2 O1 . . 90.21(9)
F1 Mn2 O2 . 1_554 97.23(9)
F1 Mn2 O3 . 4_564 94.33(9)
F1 Mn2 O4 . 4_564 101.54(9)
F1 Mn2 O1 4_564 . 90.48(9)
F1 Mn2 O2 4_564 1_554 93.15(9)
F1 Mn2 O3 4_564 4_564 75.18(8)
F1 Mn2 O4 4_564 4_564 76.28(8)
O1 Mn2 O2 . 1_554 94.55(10)
O1 Mn2 O3 . 4_564 93.65(10)
O1 Mn2 O4 . 4_564 165.05(10)
O2 Mn2 O3 1_554 4_564 165.79(9)
O2 Mn2 O4 1_554 4_564 93.11(9)
O3 Mn2 O4 4_564 4_564 76.44(8)
F3 P1 F3 . 2_654 99.97(14)
F3 P1 O1 . . 110.37(14)
F3 P1 O1 . 2_654 109.13(13)
F3 P1 O1 2_654 . 109.13(13)
F3 P1 O1 2_654 2_654 110.37(14)
O1 P1 O1 . 2_654 116.60(17)
F2 P2 O2 . . 103.72(13)
F2 P2 O3 . . 105.69(14)
F2 P2 O4 . 6_545 105.69(13)
O2 P2 O3 . . 113.82(14)
O2 P2 O4 . 6_545 114.95(15)
O3 P2 O4 . 6_545 111.81(13)
Mn1 F1 Mn2 . . 121.56(8)
Mn1 F1 Mn2 . 4_565 86.22(8)
Mn2 F1 Mn2 . 4_565 127.53(10)
P1 F3 N1 . 5_555 134.23(16)
Mn2 O1 P1 . . 141.62(16)
Mn2 O2 P2 1_556 . 136.84(14)
Mn1 O3 Mn2 . 4_565 87.90(8)
Mn1 O3 P2 . . 137.33(14)
Mn2 O3 P2 4_565 . 134.77(13)
Mn1 O4 Mn2 . 4_565 86.47(8)
Mn1 O4 P2 . 6_555 139.99(14)
Mn2 O4 P2 4_565 6_555 132.21(14)
F3 N1 F3 5_445 6_545 153.98(19)
F3 N1 H1 5_445 . 140.3(2)
F3 N1 H1 5_445 2_555 61.17(13)
F3 N1 H2 5_445 . 53.22(5)
F3 N1 H2 5_445 2_555 108.4(2)
F3 N1 H1 6_545 . 61.17(13)
F3 N1 H1 6_545 2_555 140.3(2)
F3 N1 H2 6_545 . 108.4(2)
F3 N1 H2 6_545 2_555 53.22(5)
H1 N1 H1 . 2_555 100.9(5)
H1 N1 H2 . . 115.846(5)
H1 N1 H2 . 2_555 111.313(5)
H1 N1 H2 2_555 . 111.313(5)
H1 N1 H2 2_555 2_555 115.846(5)
H2 N1 H2 . 2_555 102.2(5)

loop_
_geom_bond_atom_site_label_1
_geom_bond_atom_site_label_2
_geom_bond_site_symmetry_2
_geom_bond_distance
Mn1 F1 . 2.130(2)
Mn1 F1 7_555 2.130(2)
Mn1 O3 . 2.136(2)
Mn1 O3 7_555 2.136(2)
Mn1 O4 . 2.191(2)
Mn1 O4 7_555 2.191(2)
Mn2 F1 . 2.099(2)
Mn2 F1 4_564 2.291(2)
Mn2 O1 . 2.086(2)
Mn2 O2 1_554 2.085(3)
Mn2 O3 4_564 2.220(2)
Mn2 O4 4_564 2.224(2)
P1 F3 . 1.572(2)
P1 F3 2_654 1.572(2)
P1 O1 . 1.482(3)
P1 O1 2_654 1.482(3)
P2 F2 . 1.570(3)
P2 O2 . 1.496(2)
P2 O3 . 1.510(2)
P2 O4 6_545 1.510(3)
F3 N1 5_555 3.017(3)
N1 H1 . 0.869(3)
N1 H1 2_555 0.869(3)
N1 H2 . 0.871(3)
N1 H2 2_555 0.871(3)

loop_
_geom_hbond_atom_site_label_D
_geom_hbond_atom_site_label_H
_geom_hbond_atom_site_label_A
_geom_hbond_site_symmetry_A
_geom_hbond_distance_DH
_geom_hbond_distance_HA
_geom_hbond_distance_DA
_geom_hbond_angle_DHA
N1 H2 O1 7_555 0.871(3) 2.374(3) 3.114(5) 143.0(3)
N1 H2 O2 7_556 0.871(3) 2.390(2) 2.966(3) 124.03(14)
